data_4027705
loop_
_publ_author_name
'Albrecht Berkessel'
'Sonja S. Vormittag'
'Nils E. Schl\"orer'
'J\"org-M. Neud\"orfl'

_publ_section_title
;
 TEFDDOLs (\a,\a,\a',\a'-Tetrakis(perfluoroaryl/alkyl)-2,2'-dimethyl
 -1,3-dioxolane-4,5-dimethanols): Highly Fluorinated Chiral H-Bond Donors
 and Br\/onsted Acids with Distinct H-Bonding Patterns and Supramolecular
 Architectures
;
_journal_name_full 'Journal of Organic Chemistry'
_journal_page_first 10145
_journal_page_last 10157
_journal_paper_doi 10.1021/jo301609g
_journal_volume 77
_journal_year 2012
_chemical_absolute_configuration syn
_chemical_formula_moiety 'C15 H10 F20 O4'
_chemical_formula_sum 'C15 H10 F20 O4'
_chemical_formula_weight 634.23
_space_group_IT_number 1
_symmetry_cell_setting triclinic
_symmetry_space_group_name_Hall 'P 1'
_symmetry_space_group_name_H-M 'P 1'
_atom_sites_solution_hydrogens geom
_atom_sites_solution_primary direct
_atom_sites_solution_secondary difmap
_audit_creation_method SHELXL-97
_cell_angle_alpha 108.543(2)
_cell_angle_beta 100.404(2)
_cell_angle_gamma 104.790(2)
_cell_formula_units_Z 2
_cell_length_a 8.4682(4)
_cell_length_b 10.9244(4)
_cell_length_c 13.2571(5)
_cell_measurement_reflns_used 9375
_cell_measurement_temperature 100(2)
_cell_measurement_theta_max 26.99
_cell_measurement_theta_min 1.69
_cell_volume 1077.41(8)
_computing_cell_refinement 'Nonius DENZO (Otwinowski, Minor 1997)'
_computing_data_collection 'Nonius COLLECT'
_computing_data_reduction 'Nonius DENZO (Otwinowski, Minor 1997)'
_computing_molecular_graphics 'SCHAKAL99 (E. Keller 1999)'
_computing_publication_material 'PLATON (A. L. Spek 1980-2004)'
_computing_structure_refinement 'SHELXL-97 (Sheldrick, 1997)'
_computing_structure_solution 'SHELXS-97 (Sheldrick, 1997)'
_diffrn_ambient_temperature 100(2)
_diffrn_measured_fraction_theta_full 1.000
_diffrn_measured_fraction_theta_max 1.000
_diffrn_measurement_device_type 'Nonius KappaCCD'
_diffrn_measurement_method Phi/Omega-Scans
_diffrn_radiation_monochromator graphite
_diffrn_radiation_source 'fine-focus sealed tube'
_diffrn_radiation_type MoK\a
_diffrn_radiation_wavelength 0.71073
_diffrn_reflns_av_R_equivalents 0.0233
_diffrn_reflns_av_sigmaI/netI 0.0384
_diffrn_reflns_limit_h_max 10
_diffrn_reflns_limit_h_min -10
_diffrn_reflns_limit_k_max 13
_diffrn_reflns_limit_k_min -13
_diffrn_reflns_limit_l_max 16
_diffrn_reflns_limit_l_min -16
_diffrn_reflns_number 9375
_diffrn_reflns_theta_full 26.99
_diffrn_reflns_theta_max 26.99
_diffrn_reflns_theta_min 1.69
_exptl_absorpt_coefficient_mu 0.249
_exptl_absorpt_correction_type none
_exptl_crystal_colour colourless
_exptl_crystal_density_diffrn 1.955
_exptl_crystal_description prism
_exptl_crystal_F_000 624
_exptl_crystal_size_max .2
_exptl_crystal_size_mid .2
_exptl_crystal_size_min .1
_refine_diff_density_max 0.352
_refine_diff_density_min -0.415
_refine_diff_density_rms 0.050
_refine_ls_abs_structure_details 'Flack H D (1983), Acta Cryst. A39, 876-881'
_refine_ls_abs_structure_Flack 0.2(9)
_refine_ls_extinction_method none
_refine_ls_goodness_of_fit_ref 1.026
_refine_ls_hydrogen_treatment constr
_refine_ls_matrix_type full
_refine_ls_number_parameters 799
_refine_ls_number_reflns 4699
_refine_ls_number_restraints 12
_refine_ls_restrained_S_all 1.024
_refine_ls_R_factor_all 0.0745
_refine_ls_R_factor_gt 0.0477
_refine_ls_shift/su_max 0.004
_refine_ls_shift/su_mean 0.000
_refine_ls_structure_factor_coef Fsqd
_refine_ls_weighting_details 'calc w=1/[\s^2^(Fo^2^)+(0.0613P)^2^+0.5650P] where P=(Fo^2^+2Fc^2^)/3'
_refine_ls_weighting_scheme calc
_refine_ls_wR_factor_gt 0.1126
_refine_ls_wR_factor_ref 0.1250
_reflns_number_gt 3357
_reflns_number_total 4699
_reflns_threshold_expression >2sigma(I)
_cod_data_source_file jo301609g_si_014.cif
_cod_data_source_block ccdc866492
_cod_database_code 4027705

loop_
_symmetry_equiv_pos_as_xyz
'x, y, z'

loop_
_atom_site_label
_atom_site_type_symbol
_atom_site_fract_x
_atom_site_fract_y
_atom_site_fract_z
_atom_site_U_iso_or_equiv
_atom_site_adp_type
_atom_site_occupancy
_atom_site_symmetry_multiplicity
_atom_site_calc_flag
_atom_site_refinement_flags
F1 F 0.5135(9) 0.7641(8) 0.0478(6) 0.0592(18) Uani 0.50 1 d P
F1A F 0.4978(8) 0.4779(6) 0.0901(5) 0.0488(16) Uani 0.50 1 d P
F2 F 0.4240(10) 0.5457(8) -0.0015(6) 0.066(2) Uani 0.50 1 d P
F3B F 0.6891(5) 0.6659(4) 0.1195(4) 0.0731(12) Uani 1 1 d .
F4B F 0.5546(9) 0.6198(5) 0.2475(4) 0.113(2) Uani 1 1 d .
F4A F 0.3998(8) 0.6546(8) 0.0120(5) 0.0477(15) Uani 0.50 1 d P
F5 F 0.5424(8) 0.8171(7) 0.2533(7) 0.0530(17) Uani 0.50 1 d P
F5A F 0.5257(8) 0.8199(6) 0.1720(6) 0.0459(15) Uani 0.50 1 d P
F6 F 0.1685(5) 0.4324(3) 0.0423(4) 0.0733(12) Uani 1 1 d .
F7 F 0.2433(7) 0.4705(4) 0.2167(4) 0.104(2) Uani 1 1 d .
F8 F -0.0456(6) 0.5516(4) 0.2311(3) 0.0696(11) Uani 1 1 d .
F9 F -0.1222(4) 0.4716(3) 0.0527(3) 0.0572(9) Uani 1 1 d .
F10 F -0.0734(5) 0.3421(3) 0.1374(3) 0.0694(11) Uani 1 1 d .
F11 F 0.3419(4) 1.2381(3) 0.3304(3) 0.0512(8) Uani 1 1 d .
F12 F 0.1812(5) 1.1620(3) 0.1606(3) 0.0591(10) Uani 1 1 d .
F13 F 0.5649(13) 1.1355(11) 0.2128(8) 0.055(2) Uani 0.50 1 d P
F13A F 0.5996(13) 1.1409(11) 0.2736(10) 0.068(3) Uani 0.50 1 d P
F14 F 0.3895(11) 1.0982(10) 0.0590(8) 0.049(2) Uani 0.50 1 d P
F14A F 0.4678(14) 1.1041(10) 0.1049(9) 0.060(3) Uani 0.50 1 d P
F15 F 0.544(2) 1.3048(13) 0.2334(10) 0.067(3) Uani 0.50 1 d P
F15A F 0.495(2) 1.2997(15) 0.1823(9) 0.069(4) Uani 0.50 1 d P
F16 F 0.0171(4) 0.8678(3) 0.2865(3) 0.0449(7) Uani 1 1 d .
F17 F -0.0748(4) 0.9455(4) 0.1637(3) 0.0543(9) Uani 1 1 d .
F18 F 0.0202(5) 1.1988(3) 0.3239(3) 0.0559(9) Uani 1 1 d .
F19 F 0.1375(6) 1.1317(4) 0.4448(3) 0.0673(11) Uani 1 1 d .
F20 F -0.1297(6) 1.0379(4) 0.3619(4) 0.0859(14) Uani 1 1 d .
O1 O 0.2882(6) 0.7308(4) 0.2865(4) 0.0679(14) Uani 1 1 d D
H1 H 0.3218(7) 0.8159(9) 0.3046(4) 0.102 Uiso 0.50 1 d PRD
H2 H 0.3527(9) 0.7522(5) 0.3501(7) 0.102 Uiso 0.50 1 d PRD
O2 O 0.1182(7) 0.6613(4) -0.0009(3) 0.0644(14) Uani 1 1 d .
O3 O 0.1199(8) 0.8805(4) 0.0338(3) 0.0669(14) Uani 1 1 d .
O4 O 0.3415(5) 0.9990(4) 0.3255(3) 0.0519(10) Uani 1 1 d D
H3 H 0.3636(5) 0.9256(8) 0.3068(4) 0.078 Uiso 0.50 1 d PRD
H4 H 0.3698(6) 1.0100(4) 0.3924(7) 0.078 Uiso 0.50 1 d PRD
C1 C 0.5096(19) 0.6632(12) 0.0815(12) 0.053(3) Uani 0.50 1 d P
C1A C 0.5587(14) 0.6108(12) 0.1513(9) 0.045(3) Uani 0.50 1 d P
C2 C 0.4506(17) 0.6842(12) 0.1848(14) 0.045(3) Uani 0.50 1 d P
C2A C 0.4330(17) 0.6857(13) 0.1213(12) 0.041(3) Uani 0.50 1 d P
C3 C 0.2620(7) 0.6642(5) 0.1721(5) 0.0464(14) Uani 1 1 d .
C4 C 0.1622(7) 0.5094(5) 0.1420(5) 0.0506(15) Uani 1 1 d .
C5 C -0.0215(8) 0.4701(6) 0.1410(5) 0.0471(14) Uani 1 1 d .
C6 C 0.1517(7) 0.7285(5) 0.1138(4) 0.0372(11) Uani 1 1 d .
H12 H 0.0414 0.7132 0.1332 0.045 Uiso 1 1 calc R
C7 C 0.0674(10) 0.7466(6) -0.0531(5) 0.0602(19) Uani 1 1 d .
C8 C 0.2249(8) 0.8807(5) 0.1287(5) 0.0458(13) Uani 1 1 d .
H5 H 0.3433 0.8985 0.1214 0.055 Uiso 1 1 calc R
C9 C 0.2283(6) 0.9990(5) 0.2347(4) 0.0340(11) Uani 1 1 d .
C10 C 0.3000(8) 1.1390(5) 0.2268(5) 0.0490(14) Uani 1 1 d .
C11 C 0.4572(15) 1.1695(8) 0.1876(11) 0.098(4) Uani 1 1 d .
C12 C 0.0490(6) 0.9780(5) 0.2568(4) 0.0356(11) Uani 1 1 d .
C13 C 0.0208(8) 1.0906(6) 0.3485(5) 0.0519(15) Uani 1 1 d .
C14 C 0.1619(12) 0.7505(7) -0.1397(6) 0.075(2) Uani 1 1 d .
H6 H 0.1220 0.8020 -0.1812 0.113 Uiso 1 1 calc R
H7 H 0.1403 0.6568 -0.1910 0.113 Uiso 1 1 calc R
H8 H 0.2844 0.7952 -0.1029 0.113 Uiso 1 1 calc R
C15 C -0.1245(11) 0.6970(7) -0.0984(5) 0.069(2) Uani 1 1 d .
H9 H -0.1761 0.6949 -0.0382 0.103 Uiso 1 1 calc R
H10 H -0.1636 0.6046 -0.1561 0.103 Uiso 1 1 calc R
H11 H -0.1583 0.7593 -0.1301 0.103 Uiso 1 1 calc R
F21 F 0.9161(8) 1.3040(6) 0.5521(8) 0.153(3) Uani 1 1 d D
F22 F 0.7924(8) 1.4108(5) 0.6451(5) 0.0697(15) Uani 0.70 1 d P
F22A F 0.9576(14) 1.1795(11) 0.6820(8) 0.041(2) Uiso 0.30 1 d P
F23 F 0.6332(9) 1.2560(6) 0.4872(5) 0.0837(19) Uani 0.70 1 d P
F23A F 0.9060(14) 1.3659(11) 0.7671(9) 0.049(2) Uiso 0.30 1 d P
F24 F 0.8924(7) 1.2305(6) 0.7087(5) 0.0639(14) Uani 0.70 1 d P
F24A F 0.6298(14) 1.2804(11) 0.5711(9) 0.041(2) Uiso 0.30 1 d P
F25 F 0.7373(9) 1.0762(4) 0.5329(4) 0.124(3) Uani 1 1 d .
F26 F 0.4494(6) 0.7086(4) 0.7209(3) 0.0767(13) Uani 1 1 d .
F27 F 0.3000(4) 0.7882(4) 0.6227(4) 0.0756(12) Uani 1 1 d .
F28 F 0.3460(6) 0.4676(4) 0.5477(4) 0.0755(12) Uani 1 1 d .
F29 F 0.2229(5) 0.5472(4) 0.4404(4) 0.0766(13) Uani 1 1 d .
F30 F 0.1432(7) 0.5406(5) 0.5835(6) 0.121(2) Uani 1 1 d .
F31 F 0.5615(4) 0.5738(3) 0.4526(3) 0.0552(9) Uani 1 1 d .
F32 F 0.6902(5) 0.6271(4) 0.6260(3) 0.0686(11) Uani 1 1 d .
F33 F 0.8819(6) 0.6354(6) 0.4799(5) 0.124(2) Uani 1 1 d .
F34 F 0.9486(5) 0.8202(5) 0.6238(4) 0.101(2) Uani 1 1 d .
F35 F 0.8164(7) 0.8084(6) 0.4626(4) 0.0954(16) Uani 1 1 d .
F36 F 0.6427(5) 1.3428(4) 0.7993(3) 0.0677(11) Uani 1 1 d .
F37 F 0.4439(9) 1.2902(5) 0.6495(4) 0.112(2) Uani 1 1 d .
F38 F 0.4349(6) 1.1774(5) 0.8641(4) 0.0785(13) Uani 1 1 d .
F39 F 0.3182(6) 1.3067(5) 0.8131(5) 0.1013(18) Uani 1 1 d .
F40 F 0.2436(6) 1.0936(5) 0.7062(6) 0.116(2) Uani 1 1 d .
O5 O 0.4349(6) 1.0390(4) 0.5572(3) 0.0607(12) Uani 1 1 d D
H13 H 0.4554(6) 0.9677(8) 0.5253(5) 0.091 Uiso 0.50 1 d PRD
H14 H 0.4074(7) 1.0265(4) 0.4896(7) 0.091 Uiso 0.50 1 d PRD
O6 O 0.4908(5) 0.7960(4) 0.4865(3) 0.0442(9) Uani 1 1 d D
H15 H 0.4595(6) 0.8648(7) 0.5036(3) 0.066 Uiso 0.50 1 d PRD
H24 H 0.4262(8) 0.7753(4) 0.4230(7) 0.066 Uiso 0.50 1 d PRD
O7 O 0.7429(5) 0.9008(4) 0.7688(3) 0.0508(10) Uani 1 1 d .
O8 O 0.7260(5) 1.1165(4) 0.8187(3) 0.0463(9) Uani 1 1 d .
C16 C 0.7632(14) 1.2899(9) 0.5712(8) 0.070(3) Uani 0.70 1 d PD
C16A C 0.876(3) 1.267(2) 0.6620(19) 0.047(5) Uiso 0.30 1 d P
C17 C 0.7303(12) 1.1841(6) 0.6167(6) 0.079(3) Uani 1 1 d .
C18 C 0.5708(8) 1.1237(5) 0.6528(4) 0.0437(13) Uani 1 1 d .
C19 C 0.5544(6) 0.7757(5) 0.5824(4) 0.0343(11) Uani 1 1 d .
C20 C 0.4011(8) 0.7070(6) 0.6181(6) 0.0506(14) Uani 1 1 d .
C21 C 0.2760(9) 0.5620(7) 0.5443(7) 0.0640(19) Uani 1 1 d .
C22 C 0.6581(8) 0.6788(6) 0.5489(4) 0.0472(14) Uani 1 1 d .
C23 C 0.8300(9) 0.7392(9) 0.5268(7) 0.080(3) Uani 1 1 d .
C24 C 0.6720(6) 0.9169(5) 0.6717(4) 0.0340(11) Uani 1 1 d .
H23 H 0.7676 0.9526 0.6427 0.041 Uiso 1 1 calc R
C25 C 0.7922(8) 1.0288(6) 0.8629(4) 0.0459(14) Uani 1 1 d .
C26 C 0.6013(6) 1.0341(5) 0.7174(4) 0.0347(10) Uani 1 1 d .
H16 H 0.4929 0.9948 0.7335 0.042 Uiso 1 1 calc R
C27 C 0.7079(10) 1.0033(7) 0.9482(5) 0.0623(18) Uani 1 1 d .
H17 H 0.5845 0.9601 0.9142 0.093 Uiso 1 1 calc R
H18 H 0.7317 1.0906 1.0095 0.093 Uiso 1 1 calc R
H19 H 0.7525 0.9426 0.9767 0.093 Uiso 1 1 calc R
C28 C 0.9820(9) 1.0899(8) 0.9037(6) 0.0676(19) Uani 1 1 d .
H20 H 1.0149 1.1822 0.9605 0.101 Uiso 1 1 calc R
H21 H 1.0273 1.0949 0.8416 0.101 Uiso 1 1 calc R
H22 H 1.0283 1.0326 0.9357 0.101 Uiso 1 1 calc R
C29 C 0.5103(10) 1.2398(6) 0.7199(5) 0.0586(17) Uani 1 1 d .
C30 C 0.3754(9) 1.2028(7) 0.7751(7) 0.0649(19) Uani 1 1 d .

loop_
_atom_site_aniso_label
_atom_site_aniso_U_11
_atom_site_aniso_U_22
_atom_site_aniso_U_33
_atom_site_aniso_U_23
_atom_site_aniso_U_13
_atom_site_aniso_U_12
F1 0.055(4) 0.061(5) 0.064(5) 0.026(4) 0.021(4) 0.019(4)
F1A 0.047(3) 0.042(3) 0.047(3) -0.002(3) 0.006(3) 0.027(3)
F2 0.070(5) 0.058(5) 0.061(5) 0.003(4) 0.028(4) 0.023(4)
F3B 0.057(2) 0.068(3) 0.091(3) 0.016(2) 0.035(2) 0.025(2)
F4B 0.235(7) 0.077(3) 0.070(3) 0.034(3) 0.071(4) 0.095(4)
F4A 0.041(4) 0.061(5) 0.041(4) 0.015(3) 0.013(3) 0.022(4)
F5 0.047(4) 0.033(3) 0.065(5) 0.005(3) 0.010(3) 0.012(3)
F5A 0.041(3) 0.034(3) 0.054(4) 0.007(3) 0.009(3) 0.013(3)
F6 0.070(2) 0.0236(15) 0.108(3) -0.0043(19) 0.044(2) 0.0097(15)
F7 0.105(3) 0.038(2) 0.128(4) 0.023(2) -0.048(3) 0.023(2)
F8 0.109(3) 0.039(2) 0.067(2) 0.0167(18) 0.047(2) 0.025(2)
F9 0.0500(19) 0.0414(19) 0.062(2) 0.0133(16) -0.0019(16) 0.0068(15)
F10 0.094(3) 0.0351(19) 0.084(3) 0.0273(19) 0.037(2) 0.0157(18)
F11 0.060(2) 0.0263(15) 0.0536(19) 0.0038(14) 0.0107(16) 0.0118(14)
F12 0.107(3) 0.0353(17) 0.0436(18) 0.0192(15) 0.0269(19) 0.0284(18)
F13 0.044(5) 0.052(5) 0.059(7) 0.014(5) 0.021(5) 0.005(4)
F13A 0.041(5) 0.062(6) 0.094(9) 0.026(7) 0.015(6) 0.013(4)
F14 0.050(5) 0.050(4) 0.045(5) 0.015(4) 0.018(4) 0.016(4)
F14A 0.076(7) 0.043(4) 0.070(8) 0.021(5) 0.047(6) 0.015(5)
F15 0.099(9) 0.027(4) 0.072(8) 0.018(6) 0.043(8) 0.003(5)
F15A 0.093(9) 0.042(5) 0.064(8) 0.019(6) 0.041(7) 0.000(5)
F16 0.0595(19) 0.0350(16) 0.0472(17) 0.0176(14) 0.0268(15) 0.0168(14)
F17 0.0456(18) 0.057(2) 0.0490(19) 0.0157(17) -0.0057(15) 0.0177(16)
F18 0.073(2) 0.0452(19) 0.069(2) 0.0254(17) 0.0321(18) 0.0389(17)
F19 0.123(3) 0.050(2) 0.0366(19) 0.0095(16) 0.026(2) 0.047(2)
F20 0.096(3) 0.070(3) 0.126(4) 0.040(3) 0.086(3) 0.042(2)
O1 0.089(3) 0.028(2) 0.054(3) 0.0055(19) -0.033(2) 0.017(2)
O2 0.133(4) 0.032(2) 0.037(2) 0.0121(18) 0.041(2) 0.029(2)
O3 0.142(4) 0.029(2) 0.033(2) 0.0113(17) 0.034(2) 0.028(2)
O4 0.046(2) 0.033(2) 0.058(3) 0.0061(18) -0.0105(19) 0.0133(17)
C1 0.065(9) 0.025(6) 0.057(8) 0.003(6) 0.020(8) 0.008(6)
C1A 0.045(6) 0.044(6) 0.035(6) -0.003(5) 0.003(5) 0.023(5)
C2 0.058(8) 0.025(5) 0.051(8) 0.017(6) 0.010(7) 0.016(5)
C2A 0.050(7) 0.039(7) 0.033(7) 0.002(6) 0.022(6) 0.020(5)
C3 0.034(3) 0.027(3) 0.065(4) 0.006(3) 0.003(3) 0.012(2)
C4 0.045(3) 0.023(3) 0.066(4) 0.006(3) -0.006(3) 0.012(2)
C5 0.063(4) 0.031(3) 0.046(3) 0.013(3) 0.016(3) 0.016(3)
C6 0.046(3) 0.024(2) 0.032(3) 0.002(2) 0.010(2) 0.008(2)
C7 0.114(6) 0.023(3) 0.036(3) 0.005(2) 0.036(4) 0.009(3)
C8 0.062(4) 0.027(3) 0.052(3) 0.011(2) 0.032(3) 0.016(2)
C9 0.039(3) 0.025(2) 0.034(3) 0.006(2) 0.009(2) 0.011(2)
C10 0.060(4) 0.025(3) 0.057(4) 0.007(3) 0.023(3) 0.014(3)
C11 0.105(7) 0.034(4) 0.167(10) 0.024(5) 0.103(8) 0.017(4)
C12 0.039(3) 0.031(3) 0.033(3) 0.010(2) 0.005(2) 0.013(2)
C13 0.058(4) 0.048(3) 0.060(4) 0.021(3) 0.027(3) 0.026(3)
C14 0.135(7) 0.045(4) 0.047(4) 0.014(3) 0.050(4) 0.019(4)
C15 0.122(7) 0.039(3) 0.043(3) 0.011(3) 0.031(4) 0.022(4)
F21 0.126(5) 0.066(3) 0.311(10) 0.091(5) 0.141(6) 0.027(3)
F22 0.099(4) 0.030(3) 0.072(4) 0.016(3) 0.028(3) 0.011(3)
F23 0.113(5) 0.042(3) 0.061(4) 0.016(3) -0.002(4) -0.006(3)
F24 0.050(3) 0.051(3) 0.071(4) 0.011(3) 0.014(3) 0.003(3)
F25 0.196(6) 0.047(2) 0.092(3) -0.004(2) 0.105(4) -0.023(3)
F26 0.117(3) 0.053(2) 0.066(3) 0.031(2) 0.046(2) 0.013(2)
F27 0.0367(18) 0.0414(19) 0.147(4) 0.030(2) 0.037(2) 0.0105(15)
F28 0.110(3) 0.0304(18) 0.076(3) 0.0268(18) 0.009(2) 0.0119(19)
F29 0.056(2) 0.043(2) 0.102(3) 0.029(2) -0.017(2) -0.0043(17)
F30 0.091(3) 0.060(3) 0.200(6) 0.047(4) 0.074(4) -0.012(3)
F31 0.064(2) 0.0403(18) 0.0406(18) -0.0015(15) -0.0049(15) 0.0196(16)
F32 0.094(3) 0.055(2) 0.0451(19) 0.0028(16) -0.0128(18) 0.050(2)
F33 0.076(3) 0.114(4) 0.116(4) -0.047(3) 0.020(3) 0.048(3)
F34 0.036(2) 0.105(4) 0.094(3) -0.041(3) 0.000(2) 0.025(2)
F35 0.094(3) 0.090(4) 0.080(3) 0.005(3) 0.053(3) 0.010(3)
F36 0.094(3) 0.0365(19) 0.051(2) 0.0056(16) 0.018(2) 0.0030(18)
F37 0.205(6) 0.057(3) 0.066(3) 0.017(2) -0.012(3) 0.076(3)
F38 0.098(3) 0.076(3) 0.106(3) 0.047(3) 0.074(3) 0.055(2)
F39 0.090(3) 0.074(3) 0.126(4) 0.004(3) 0.016(3) 0.059(3)
F40 0.054(3) 0.067(3) 0.183(6) -0.007(3) 0.027(3) 0.021(2)
O5 0.087(3) 0.034(2) 0.047(2) 0.0115(19) -0.010(2) 0.023(2)
O6 0.058(2) 0.0285(18) 0.036(2) 0.0142(16) -0.0022(17) 0.0083(16)
O7 0.067(3) 0.048(2) 0.0293(19) 0.0013(17) -0.0025(17) 0.035(2)
O8 0.054(2) 0.038(2) 0.036(2) 0.0007(16) 0.0030(17) 0.0232(17)
C16 0.091(9) 0.030(5) 0.053(6) 0.002(4) 0.008(6) -0.011(5)
C17 0.128(7) 0.025(3) 0.052(4) -0.001(3) 0.042(4) -0.015(4)
C18 0.064(4) 0.026(3) 0.035(3) 0.012(2) 0.010(3) 0.007(2)
C19 0.037(3) 0.030(2) 0.035(3) 0.014(2) 0.006(2) 0.011(2)
C20 0.050(3) 0.042(3) 0.065(4) 0.024(3) 0.020(3) 0.017(3)
C21 0.054(4) 0.042(3) 0.099(6) 0.036(4) 0.023(4) 0.009(3)
C22 0.055(3) 0.040(3) 0.032(3) -0.002(2) -0.002(2) 0.022(3)
C23 0.044(4) 0.072(5) 0.080(5) -0.027(5) 0.012(4) 0.022(4)
C24 0.033(3) 0.034(3) 0.027(2) 0.006(2) 0.007(2) 0.009(2)
C25 0.054(3) 0.048(3) 0.029(3) 0.003(2) 0.001(2) 0.029(3)
C26 0.035(3) 0.030(2) 0.039(3) 0.013(2) 0.012(2) 0.010(2)
C27 0.085(5) 0.052(4) 0.039(3) 0.004(3) 0.005(3) 0.031(4)
C28 0.054(4) 0.062(4) 0.064(4) 0.005(4) -0.003(3) 0.021(3)
C29 0.088(5) 0.038(3) 0.048(4) 0.017(3) 0.010(3) 0.025(3)
C30 0.059(4) 0.056(4) 0.083(5) 0.020(4) 0.020(4) 0.035(4)

loop_
_atom_type_symbol
_atom_type_description
_atom_type_scat_dispersion_real
_atom_type_scat_dispersion_imag
_atom_type_scat_source
C C 0.0033 0.0016 'International Tables Vol C Tables 4.2.6.8 and 6.1.1.4'
H H 0.0000 0.0000 'International Tables Vol C Tables 4.2.6.8 and 6.1.1.4'
F F 0.0171 0.0103 'International Tables Vol C Tables 4.2.6.8 and 6.1.1.4'
O O 0.0106 0.0060 'International Tables Vol C Tables 4.2.6.8 and 6.1.1.4'

loop_
_geom_angle_atom_site_label_1
_geom_angle_atom_site_label_2
_geom_angle_atom_site_label_3
_geom_angle
F4A F1 C1 53.9(7)
F4A F1 F5A 102.8(6)
C1 F1 F5A 73.0(8)
F4A F1 C2A 54.0(6)
C1 F1 C2A 35.5(8)
F5A F1 C2A 50.4(6)
C1A F1A F2 77.9(7)
F4A F2 C1 53.7(8)
F4A F2 F1A 132.4(6)
C1 F2 F1A 83.6(8)
F4A F2 C2A 47.3(6)
C1 F2 C2A 29.7(8)
F1A F2 C2A 85.4(6)
C1A F3B C1 54.1(8)
C1A F4B C2 59.2(8)
C1 F4A F1 67.4(8)
C1 F4A F2 67.2(8)
F1 F4A F2 123.6(7)
C1 F4A C2A 43.6(9)
F1 F4A C2A 78.7(8)
F2 F4A C2A 90.5(8)
F5A F5 C2 76.8(9)
F5A F5 C2A 49.5(7)
C2 F5 C2A 27.3(6)
F5 F5A C2A 93.1(9)
F5 F5A C2 60.2(8)
C2A F5A C2 32.9(6)
F5 F5A F1 155.1(7)
C2A F5A F1 67.9(8)
C2 F5A F1 99.3(8)
F5 F5A C1 108.1(8)
C2A F5A C1 33.3(7)
C2 F5A C1 55.4(7)
F1 F5A C1 47.3(6)
F13A F13 C11 122.6(18)
F13A F13 F14A 166.3(17)
C11 F13 F14A 52.3(8)
F13 F13A C11 34.0(12)
F14A F14 C11 44.5(11)
F14 F14A C11 106.4(18)
F14 F14A F13 156.2(17)
C11 F14A F13 50.4(9)
F15A F15 C11 80(2)
F15 F15A C11 71(2)
C3 O1 H1 110.2
C3 O1 H2 144.7
H1 O1 H2 82.2
C6 O2 C7 107.9(4)
C8 O3 C7 108.6(5)
C9 O4 H3 109.2
C9 O4 H4 150.4
H3 O4 H4 91.0
C2A C1 F4A 79.0(16)
C2A C1 C1A 87.7(15)
F4A C1 C1A 145.8(13)
C2A C1 F1 90.5(15)
F4A C1 F1 58.7(8)
C1A C1 F1 153.7(13)
C2A C1 F2 106.5(15)
F4A C1 F2 59.1(8)
C1A C1 F2 95.8(10)
F1 C1 F2 109.8(12)
C2A C1 F3B 131.4(16)
F4A C1 F3B 149.0(14)
C1A C1 F3B 55.9(8)
F1 C1 F3B 108.4(10)
F2 C1 F3B 107.9(11)
C2A C1 C2 29.6(11)
F4A C1 C2 107.5(13)
C1A C1 C2 59.5(9)
F1 C1 C2 111.7(11)
F2 C1 C2 115.1(11)
F3B C1 C2 103.4(10)
C2A C1 F5A 51.9(10)
F4A C1 F5A 96.5(10)
C1A C1 F5A 99.7(10)
F1 C1 F5A 59.6(7)
F2 C1 F5A 152.4(13)
F3B C1 F5A 99.7(8)
C2 C1 F5A 56.5(7)
F4B C1A C1 137.9(11)
F4B C1A F3B 128.2(9)
C1 C1A F3B 70.0(10)
F4B C1A F1A 105.1(10)
C1 C1A F1A 102.6(9)
F3B C1A F1A 107.7(8)
F4B C1A C2 70.7(9)
C1 C1A C2 68.0(10)
F3B C1A C2 120.3(11)
F1A C1A C2 121.4(10)
F4B C1A C2A 102.7(9)
C1 C1A C2A 36.7(8)
F3B C1A C2A 101.1(10)
F1A C1A C2A 111.8(9)
C2 C1A C2A 32.0(6)
C2A C2 F5 104.1(15)
C2A C2 C1A 84.8(16)
F5 C2 C1A 111.0(10)
C2A C2 C1 33.7(13)
F5 C2 C1 104.6(11)
C1A C2 C1 52.6(9)
C2A C2 C3 86.8(15)
F5 C2 C3 108.2(9)
C1A C2 C3 140.8(10)
C1 C2 C3 117.6(12)
C2A C2 F5A 61.2(12)
F5 C2 F5A 43.0(5)
C1A C2 F5A 103.5(11)
C1 C2 F5A 68.1(9)
C3 C2 F5A 105.7(8)
C2A C2 F4B 134.9(17)
F5 C2 F4B 95.7(9)
C1A C2 F4B 50.1(7)
C1 C2 F4B 102.3(9)
C3 C2 F4B 124.8(10)
F5A C2 F4B 124.5(9)
C2 C2A C1 117(2)
C2 C2A F4A 165.5(18)
C1 C2A F4A 57.4(12)
C2 C2A F5A 85.9(14)
C1 C2A F5A 94.8(13)
F4A C2A F5A 107.2(12)
C2 C2A C1A 63.1(14)
C1 C2A C1A 55.6(13)
F4A C2A C1A 106.6(10)
F5A C2A C1A 104.4(10)
C2 C2A F1 142.7(16)
C1 C2A F1 54.0(11)
F4A C2A F1 47.3(6)
F5A C2A F1 61.7(7)
C1A C2A F1 105.4(10)
C2 C2A C3 63.8(13)
C1 C2A C3 159.3(14)
F4A C2A C3 116.5(9)
F5A C2A C3 105.8(9)
C1A C2A C3 115.3(11)
F1 C2A C3 139.2(9)
C2 C2A F5 48.6(11)
C1 C2A F5 111.0(14)
F4A C2A F5 144.4(11)
F5A C2A F5 37.3(5)
C1A C2A F5 86.2(8)
F1 C2A F5 97.7(8)
C3 C2A F5 85.1(7)
C2 C2A F2 123.7(16)
C1 C2A F2 43.8(10)
F4A C2A F2 42.2(5)
F5A C2A F2 135.2(11)
C1A C2A F2 69.2(7)
F1 C2A F2 77.0(7)
C3 C2A F2 117.1(8)
F5 C2A F2 151.9(9)
O1 C3 C2 93.4(7)
O1 C3 C6 106.3(4)
C2 C3 C6 127.6(7)
O1 C3 C4 106.2(5)
C2 C3 C4 109.3(5)
C6 C3 C4 110.7(4)
O1 C3 C2A 118.5(6)
C2 C3 C2A 29.4(5)
C6 C3 C2A 102.7(7)
C4 C3 C2A 112.2(6)
F6 C4 F7 106.8(5)
F6 C4 C5 107.0(4)
F7 C4 C5 106.7(6)
F6 C4 C3 110.3(5)
F7 C4 C3 107.4(4)
C5 C4 C3 118.0(5)
F9 C5 F8 108.2(5)
F9 C5 F10 106.9(5)
F8 C5 F10 108.0(5)
F9 C5 C4 112.3(5)
F8 C5 C4 112.2(5)
F10 C5 C4 109.0(5)
O2 C6 C3 107.9(4)
O2 C6 C8 101.4(4)
C3 C6 C8 120.2(5)
O2 C6 H12 108.9
C3 C6 H12 108.9
C8 C6 H12 108.9
O2 C7 O3 105.6(5)
O2 C7 C15 110.2(5)
O3 C7 C15 108.0(6)
O2 C7 C14 107.9(6)
O3 C7 C14 110.4(5)
C15 C7 C14 114.4(6)
O3 C8 C6 101.0(4)
O3 C8 C9 110.0(4)
C6 C8 C9 120.8(4)
O3 C8 H5 108.1
C6 C8 H5 108.1
C9 C8 H5 108.1
O4 C9 C10 106.7(4)
O4 C9 C8 107.5(4)
C10 C9 C8 110.4(4)
O4 C9 C12 108.0(4)
C10 C9 C12 111.5(4)
C8 C9 C12 112.4(4)
F12 C10 F11 107.1(4)
F12 C10 C11 105.7(7)
F11 C10 C11 105.2(6)
F12 C10 C9 110.8(5)
F11 C10 C9 107.9(5)
C11 C10 C9 119.5(5)
F13 C11 F14A 77.2(10)
F13 C11 F15 97.1(12)
F14A C11 F15 120.2(10)
F13 C11 F15A 117.9(11)
F14A C11 F15A 102.3(10)
F15 C11 F15A 29.6(6)
F13 C11 C10 121.5(11)
F14A C11 C10 123.8(10)
F15 C11 C10 109.8(9)
F15A C11 C10 109.7(9)
F13 C11 F14 106.2(9)
F14A C11 F14 29.1(8)
F15 C11 F14 118.7(10)
F15A C11 F14 91.4(9)
C10 C11 F14 104.4(8)
F13 C11 F13A 23.4(8)
F14A C11 F13A 99.8(11)
F15 C11 F13A 91.1(11)
F15A C11 F13A 118.7(10)
C10 C11 F13A 103.3(8)
F14 C11 F13A 128.1(8)
F17 C12 F16 107.0(4)
F17 C12 C13 106.4(4)
F16 C12 C13 104.9(4)
F17 C12 C9 111.5(4)
F16 C12 C9 105.8(4)
C13 C12 C9 120.4(4)
F18 C13 F20 108.3(5)
F18 C13 F19 108.7(5)
F20 C13 F19 107.5(5)
F18 C13 C12 112.9(5)
F20 C13 C12 107.7(5)
F19 C13 C12 111.6(5)
C7 C14 H6 109.5
C7 C14 H7 109.5
H6 C14 H7 109.5
C7 C14 H8 109.5
H6 C14 H8 109.5
H7 C14 H8 109.5
C7 C15 H9 109.5
C7 C15 H10 109.5
H9 C15 H10 109.5
C7 C15 H11 109.5
H9 C15 H11 109.5
H10 C15 H11 109.5
C16 F21 C16A 58.9(9)
C16 F22 F24A 43.8(6)
F24 F22A C16A 36.9(10)
F24A F23 C16 54.9(7)
F24 F23A C16A 35.1(10)
C16A F24 F22A 102.2(19)
C16A F24 F23A 72.4(17)
F22A F24 F23A 140.7(10)
C16A F24 C17 55.0(16)
F22A F24 C17 107.1(9)
F23A F24 C17 101.1(7)
F23 F24A C16 73.2(10)
F23 F24A F22 106.9(9)
C16 F24A F22 54.3(7)
F23 F24A C17 104.6(9)
C16 F24A C17 58.1(8)
F22 F24A C17 88.3(6)
C18 O5 H13 109.0
C18 O5 H14 138.0
H13 O5 H14 75.7
C19 O6 H15 109.4
C19 O6 H24 156.1
H15 O6 H24 84.0
C24 O7 C25 109.6(4)
C26 O8 C25 108.4(4)
F24A C16 F23 51.9(8)
F24A C16 F22 81.9(10)
F23 C16 F22 112.0(10)
F24A C16 F21 168.6(12)
F23 C16 F21 117.3(9)
F22 C16 F21 100.9(7)
F24A C16 C17 81.6(9)
F23 C16 C17 107.4(7)
F22 C16 C17 112.0(8)
F21 C16 C17 107.1(9)
F24A C16 C16A 119.1(13)
F23 C16 C16A 155.5(12)
F22 C16 C16A 86.4(11)
F21 C16 C16A 72.3(11)
C17 C16 C16A 48.8(10)
F24 C16A C17 91(2)
F24 C16A F22A 40.9(13)
C17 C16A F22A 98.9(17)
F24 C16A F23A 72.5(17)
C17 C16A F23A 116.9(17)
F22A C16A F23A 104.3(17)
F24 C16A C16 153(2)
C17 C16A C16 62.5(12)
F22A C16A C16 143.6(18)
F23A C16A C16 111.9(16)
F24 C16A F21 152(2)
C17 C16A F21 99.1(15)
F22A C16A F21 111.2(14)
F23A C16A F21 123.9(17)
C16 C16A F21 48.9(8)
C16A C17 F25 107.8(12)
C16A C17 C16 68.6(13)
F25 C17 C16 100.6(6)
C16A C17 F24 34.0(11)
F25 C17 F24 106.1(8)
C16 C17 F24 102.4(6)
C16A C17 C18 137.6(12)
F25 C17 C18 105.2(5)
C16 C17 C18 129.5(9)
F24 C17 C18 110.8(5)
C16A C17 F24A 101.0(13)
F25 C17 F24A 113.2(7)
C16 C17 F24A 40.2(6)
F24 C17 F24A 128.8(6)
C18 C17 F24A 89.5(7)
O5 C18 C26 106.5(4)
O5 C18 C29 106.4(5)
C26 C18 C29 110.9(4)
O5 C18 C17 108.8(5)
C26 C18 C17 112.7(6)
C29 C18 C17 111.2(5)
O6 C19 C24 107.7(4)
O6 C19 C22 105.5(4)
C24 C19 C22 110.8(4)
O6 C19 C20 108.5(4)
C24 C19 C20 113.1(4)
C22 C19 C20 111.0(4)
F26 C20 F27 106.3(5)
F26 C20 C21 106.9(5)
F27 C20 C21 103.5(5)
F26 C20 C19 112.3(5)
F27 C20 C19 105.5(4)
C21 C20 C19 121.1(5)
F29 C21 F30 108.8(7)
F29 C21 F28 108.7(6)
F30 C21 F28 107.8(6)
F29 C21 C20 112.4(5)
F30 C21 C20 107.9(6)
F28 C21 C20 111.2(6)
F32 C22 F31 108.1(5)
F32 C22 C19 110.0(5)
F31 C22 C19 107.9(4)
F32 C22 C23 107.8(6)
F31 C22 C23 105.4(5)
C19 C22 C23 117.4(5)
F35 C23 F33 110.0(8)
F35 C23 F34 109.8(8)
F33 C23 F34 107.0(6)
F35 C23 C22 112.6(6)
F33 C23 C22 107.7(7)
F34 C23 C22 109.5(7)
O7 C24 C26 101.8(4)
O7 C24 C19 109.7(4)
C26 C24 C19 121.3(4)
O7 C24 H23 107.8
C26 C24 H23 107.8
C19 C24 H23 107.8
O8 C25 O7 104.5(4)
O8 C25 C28 108.7(6)
O7 C25 C28 109.6(5)
O8 C25 C27 110.3(5)
O7 C25 C27 108.6(5)
C28 C25 C27 114.7(5)
O8 C26 C18 108.8(4)
O8 C26 C24 101.6(4)
C18 C26 C24 121.0(4)
O8 C26 H16 108.2
C18 C26 H16 108.2
C24 C26 H16 108.2
C25 C27 H17 109.5
C25 C27 H18 109.5
H17 C27 H18 109.5
C25 C27 H19 109.5
H17 C27 H19 109.5
H18 C27 H19 109.5
C25 C28 H20 109.5
C25 C28 H21 109.5
H20 C28 H21 109.5
C25 C28 H22 109.5
H20 C28 H22 109.5
H21 C28 H22 109.5
F37 C29 F36 107.6(5)
F37 C29 C30 105.2(6)
F36 C29 C30 106.7(5)
F37 C29 C18 107.7(5)
F36 C29 C18 110.8(6)
C30 C29 C18 118.2(5)
F40 C30 F39 108.3(6)
F40 C30 F38 108.0(7)
F39 C30 F38 105.2(6)
F40 C30 C29 111.9(7)
F39 C30 C29 110.8(6)
F38 C30 C29 112.4(5)

loop_
_geom_bond_atom_site_label_1
_geom_bond_atom_site_label_2
_geom_bond_distance
F1 F4A 1.213(10)
F1 C1 1.310(15)
F1 F5A 1.537(11)
F1 C2A 1.619(17)
F1A C1A 1.322(13)
F1A F2 1.717(11)
F2 F4A 1.221(10)
F2 C1 1.312(14)
F2 C2A 1.818(14)
F3B C1A 1.323(14)
F3B C1 1.503(17)
F4B C1A 1.255(13)
F4B C2 1.544(14)
F4A C1 1.146(16)
F4A C2A 1.336(17)
F5 F5A 1.072(9)
F5 C2 1.366(14)
F5 C2A 1.766(15)
F5A C2A 1.346(14)
F5A C2 1.532(14)
F5A C1 1.704(14)
F6 C4 1.341(8)
F7 C4 1.343(7)
F8 C5 1.328(7)
F9 C5 1.326(7)
F10 C5 1.336(6)
F11 C10 1.365(7)
F12 C10 1.340(7)
F13 F13A 0.785(10)
F13 C11 1.106(15)
F13 F14A 1.399(16)
F13A C11 1.666(17)
F14 F14A 0.789(10)
F14 C11 1.555(16)
F14A C11 1.135(12)
F15 F15A 0.703(14)
F15 C11 1.344(15)
F15A C11 1.403(16)
F16 C12 1.361(6)
F17 C12 1.346(6)
F18 C13 1.323(7)
F19 C13 1.328(8)
F20 C13 1.326(8)
O1 C3 1.405(8)
O1 H1 0.8374
O1 H2 0.8401
O2 C6 1.400(6)
O2 C7 1.429(8)
O3 C8 1.402(8)
O3 C7 1.442(7)
O4 C9 1.397(6)
O4 H3 0.8396
O4 H4 0.8364
C1 C2A 0.939(16)
C1 C1A 1.295(19)
C1 C2 1.51(2)
C1A C2 1.405(17)
C1A C2A 1.569(17)
C2 C2A 0.835(14)
C2 C3 1.526(14)
C2A C3 1.699(15)
C3 C6 1.543(8)
C3 C4 1.567(8)
C4 C5 1.501(9)
C6 C8 1.553(7)
C6 H12 1.0000
C7 C15 1.512(11)
C7 C14 1.518(9)
C8 C9 1.567(7)
C8 H5 1.0000
C9 C10 1.539(7)
C9 C12 1.571(7)
C10 C11 1.513(10)
C12 C13 1.534(8)
C14 H6 0.9800
C14 H7 0.9800
C14 H8 0.9800
C15 H9 0.9800
C15 H10 0.9800
C15 H11 0.9800
F21 C16 1.344(12)
F21 C16A 1.70(3)
F22 C16 1.300(11)
F22 F24A 1.584(12)
F22A F24 0.918(11)
F22A C16A 1.37(3)
F23 F24A 1.066(11)
F23 C16 1.296(12)
F23A F24 1.398(13)
F23A C16A 1.40(2)
F24 C16A 0.84(2)
F24 C17 1.508(11)
F24A C16 1.107(14)
F24A C17 1.696(14)
F25 C17 1.361(8)
F26 C20 1.342(8)
F27 C20 1.377(7)
F28 C21 1.323(8)
F29 C21 1.312(9)
F30 C21 1.320(9)
F31 C22 1.351(6)
F32 C22 1.335(7)
F33 C23 1.331(9)
F34 C23 1.342(9)
F35 C23 1.315(11)
F36 C29 1.344(8)
F37 C29 1.336(7)
F38 C30 1.337(9)
F39 C30 1.335(8)
F40 C30 1.327(9)
O5 C18 1.404(7)
O5 H13 0.8369
O5 H14 0.8411
O6 C19 1.396(6)
O6 H15 0.8376
O6 H24 0.8413
O7 C24 1.403(6)
O7 C25 1.445(7)
O8 C26 1.401(6)
O8 C25 1.445(7)
C16 C17 1.455(12)
C16 C16A 1.53(3)
C16A C17 1.23(2)
C17 C18 1.571(10)
C18 C26 1.530(7)
C18 C29 1.563(8)
C19 C24 1.550(7)
C19 C22 1.552(7)
C19 C20 1.557(8)
C20 C21 1.540(9)
C22 C23 1.557(11)
C24 C26 1.547(7)
C24 H23 1.0000
C25 C28 1.493(9)
C25 C27 1.503(10)
C26 H16 1.0000
C27 H17 0.9800
C27 H18 0.9800
C27 H19 0.9800
C28 H20 0.9800
C28 H21 0.9800
C28 H22 0.9800
C29 C30 1.503(11)

loop_
_geom_torsion_atom_site_label_1
_geom_torsion_atom_site_label_2
_geom_torsion_atom_site_label_3
_geom_torsion_atom_site_label_4
_geom_torsion
C1A F1A F2 F4A -22.1(11)
C1A F1A F2 C1 2.5(10)
C1A F1A F2 C2A -27.3(7)
F5A F1 F4A C1 -57.5(10)
C2A F1 F4A C1 -44.3(9)
C1 F1 F4A F2 -38.8(11)
F5A F1 F4A F2 -96.3(8)
C2A F1 F4A F2 -83.0(10)
C1 F1 F4A C2A 44.3(9)
F5A F1 F4A C2A -13.3(8)
F1A F2 F4A C1 30.9(12)
C2A F2 F4A C1 37.9(9)
C1 F2 F4A F1 38.8(11)
F1A F2 F4A F1 69.7(12)
C2A F2 F4A F1 76.8(10)
C1 F2 F4A C2A -37.9(9)
F1A F2 F4A C2A -7.1(11)
C2 F5 F5A C2A 1.5(9)
C2A F5 F5A C2 -1.5(9)
C2 F5 F5A F1 -37.8(18)
C2A F5 F5A F1 -39.3(16)
C2 F5 F5A C1 -28.9(9)
C2A F5 F5A C1 -30.4(7)
F4A F1 F5A F5 56.9(19)
C1 F1 F5A F5 11.5(19)
C2A F1 F5A F5 43.0(17)
F4A F1 F5A C2A 13.9(8)
C1 F1 F5A C2A -31.5(9)
F4A F1 F5A C2 24.3(8)
C1 F1 F5A C2 -21.1(9)
C2A F1 F5A C2 10.4(8)
F4A F1 F5A C1 45.4(8)
C2A F1 F5A C1 31.5(9)
F14A F13 F13A C11 -64(7)
C11 F14 F14A F13 12(3)
F13A F13 F14A F14 58(10)
C11 F13 F14A F14 -15(4)
F13A F13 F14A C11 73(8)
F1 F4A C1 C2A 97.4(12)
F2 F4A C1 C2A -117.0(12)
F1 F4A C1 C1A 166(3)
F2 F4A C1 C1A -48(2)
C2A F4A C1 C1A 69(3)
F2 F4A C1 F1 145.6(9)
C2A F4A C1 F1 -97.4(12)
F1 F4A C1 F2 -145.6(9)
C2A F4A C1 F2 117.0(12)
F1 F4A C1 F3B -73(2)
F2 F4A C1 F3B 73(2)
C2A F4A C1 F3B -170(3)
F1 F4A C1 C2 105.2(10)
F2 F4A C1 C2 -109.2(10)
C2A F4A C1 C2 7.8(10)
F1 F4A C1 F5A 48.3(6)
F2 F4A C1 F5A -166.1(10)
C2A F4A C1 F5A -49.1(11)
F4A F1 C1 C2A -76.8(14)
F5A F1 C1 C2A 43.9(12)
F5A F1 C1 F4A 120.7(9)
C2A F1 C1 F4A 76.8(14)
F4A F1 C1 C1A -163(4)
F5A F1 C1 C1A -42(3)
C2A F1 C1 C1A -86(3)
F4A F1 C1 F2 31.1(8)
F5A F1 C1 F2 151.7(13)
C2A F1 C1 F2 107.8(19)
F4A F1 C1 F3B 148.7(13)
F5A F1 C1 F3B -90.6(9)
C2A F1 C1 F3B -134.5(17)
F4A F1 C1 C2 -97.9(13)
F5A F1 C1 C2 22.8(9)
C2A F1 C1 C2 -21.1(10)
F4A F1 C1 F5A -120.7(9)
C2A F1 C1 F5A -43.9(12)
F4A F2 C1 C2A 65.8(16)
F1A F2 C1 C2A -91.8(15)
F1A F2 C1 F4A -157.6(8)
C2A F2 C1 F4A -65.8(16)
F4A F2 C1 C1A 155.1(15)
F1A F2 C1 C1A -2.5(10)
C2A F2 C1 C1A 89.3(17)
F4A F2 C1 F1 -30.9(8)
F1A F2 C1 F1 171.5(12)
C2A F2 C1 F1 -97(2)
F4A F2 C1 F3B -148.9(14)
F1A F2 C1 F3B 53.5(9)
C2A F2 C1 F3B 145(2)
F4A F2 C1 C2 96.2(14)
F1A F2 C1 C2 -61.4(11)
C2A F2 C1 C2 30.4(11)
F4A F2 C1 F5A 31(2)
F1A F2 C1 F5A -127(3)
C2A F2 C1 F5A -35(2)
C1A F3B C1 C2A 48.4(17)
C1A F3B C1 F4A -144(2)
C1A F3B C1 F1 156.3(14)
C1A F3B C1 F2 -84.8(11)
C1A F3B C1 C2 37.5(8)
C1A F3B C1 F5A 95.2(10)
F5 F5A C1 C2A 66.9(16)
C2 F5A C1 C2A 36.2(13)
F1 F5A C1 C2A -118.2(18)
F5 F5A C1 F4A 137.4(10)
C2A F5A C1 F4A 70.5(17)
C2 F5A C1 F4A 106.7(12)
F1 F5A C1 F4A -47.7(8)
F5 F5A C1 C1A -12.4(13)
C2A F5A C1 C1A -79.3(16)
C2 F5A C1 C1A -43.0(10)
F1 F5A C1 C1A 162.5(14)
F5 F5A C1 F1 -174.9(8)
C2A F5A C1 F1 118.2(18)
C2 F5A C1 F1 154.4(11)
F5 F5A C1 F2 111(3)
C2A F5A C1 F2 44(3)
C2 F5A C1 F2 80(3)
F1 F5A C1 F2 -74(3)
F5 F5A C1 F3B -69.1(10)
C2A F5A C1 F3B -136.0(18)
C2 F5A C1 F3B -99.8(10)
F1 F5A C1 F3B 105.8(10)
F5 F5A C1 C2 30.6(9)
C2A F5A C1 C2 -36.2(13)
F1 F5A C1 C2 -154.4(11)
C2 F4B C1A C1 10.9(15)
C2 F4B C1A F3B 113.8(13)
C2 F4B C1A F1A -118.5(10)
C2 F4B C1A C2A -1.5(8)
C2A C1 C1A F4B -20(2)
F4A C1 C1A F4B -87(3)
F1 C1 C1A F4B 66(4)
F2 C1 C1A F4B -126.8(16)
F3B C1 C1A F4B 125.4(18)
C2 C1 C1A F4B -11.1(16)
F5A C1 C1A F4B 30(2)
C2A C1 C1A F3B -145.9(12)
F4A C1 C1A F3B 148(3)
F1 C1 C1A F3B -59(3)
F2 C1 C1A F3B 107.7(10)
C2 C1 C1A F3B -136.5(9)
F5A C1 C1A F3B -95.2(8)
C2A C1 C1A F1A 109.7(13)
F4A C1 C1A F1A 43(3)
F1 C1 C1A F1A -164(3)
F2 C1 C1A F1A 3.3(13)
F3B C1 C1A F1A -104.5(8)
C2 C1 C1A F1A 119.0(11)
F5A C1 C1A F1A 160.4(8)
C2A C1 C1A C2 -9.4(12)
F4A C1 C1A C2 -76(3)
F1 C1 C1A C2 77(3)
F2 C1 C1A C2 -115.8(12)
F3B C1 C1A C2 136.5(9)
F5A C1 C1A C2 41.4(8)
F4A C1 C1A C2A -66(3)
F1 C1 C1A C2A 87(3)
F2 C1 C1A C2A -106.4(15)
F3B C1 C1A C2A 145.9(12)
C2 C1 C1A C2A 9.4(12)
F5A C1 C1A C2A 50.7(10)
C1 F3B C1A F4B -136.0(14)
C1 F3B C1A F1A 97.3(10)
C1 F3B C1A C2 -47.6(11)
C1 F3B C1A C2A -20.0(7)
F2 F1A C1A F4B 145.4(8)
F2 F1A C1A C1 -2.5(10)
F2 F1A C1A F3B -75.3(8)
F2 F1A C1A C2 69.1(13)
F2 F1A C1A C2A 34.8(10)
F5A F5 C2 C2A -2.5(15)
F5A F5 C2 C1A 87.4(12)
C2A F5 C2 C1A 90(2)
F5A F5 C2 C1 32.3(10)
C2A F5 C2 C1 34.8(14)
F5A F5 C2 C3 -93.7(10)
C2A F5 C2 C3 -91.3(17)
C2A F5 C2 F5A 2.5(15)
F5A F5 C2 F4B 136.7(9)
C2A F5 C2 F4B 139(2)
F4B C1A C2 C2A -177.3(15)
C1 C1A C2 C2A 10.6(14)
F3B C1A C2 C2A 59.1(17)
F1A C1A C2 C2A -81.0(17)
F4B C1A C2 F5 79.6(12)
C1 C1A C2 F5 -92.6(13)
F3B C1A C2 F5 -44.1(17)
F1A C1A C2 F5 175.8(11)
C2A C1A C2 F5 -103.1(17)
F4B C1A C2 C1 172.1(11)
F3B C1A C2 C1 48.5(11)
F1A C1A C2 C1 -91.6(12)
C2A C1A C2 C1 -10.6(14)
F4B C1A C2 C3 -98.8(19)
C1 C1A C2 C3 89(2)
F3B C1A C2 C3 137.6(16)
F1A C1A C2 C3 -2(3)
C2A C1A C2 C3 79(2)
F4B C1A C2 F5A 124.0(10)
C1 C1A C2 F5A -48.2(10)
F3B C1A C2 F5A 0.3(15)
F1A C1A C2 F5A -139.8(11)
C2A C1A C2 F5A -58.7(13)
C1 C1A C2 F4B -172.1(11)
F3B C1A C2 F4B -123.7(11)
F1A C1A C2 F4B 96.3(14)
C2A C1A C2 F4B 177.3(15)
F4A C1 C2 C2A -16(2)
C1A C1 C2 C2A -161(2)
F1 C1 C2 C2A 47(2)
F2 C1 C2 C2A -79(2)
F3B C1 C2 C2A 163(2)
F5A C1 C2 C2A 70.6(19)
C2A C1 C2 F5 -94(2)
F4A C1 C2 F5 -109.4(11)
C1A C1 C2 F5 105.5(11)
F1 C1 C2 F5 -46.8(14)
F2 C1 C2 F5 -172.9(11)
F3B C1 C2 F5 69.7(10)
F5A C1 C2 F5 -23.1(7)
C2A C1 C2 C1A 161(2)
F4A C1 C2 C1A 145.1(13)
F1 C1 C2 C1A -152.3(14)
F2 C1 C2 C1A 81.6(13)
F3B C1 C2 C1A -35.8(8)
F5A C1 C2 C1A -128.7(10)
C2A C1 C2 C3 26.2(19)
F4A C1 C2 C3 10.6(14)
C1A C1 C2 C3 -134.5(11)
F1 C1 C2 C3 73.2(13)
F2 C1 C2 C3 -52.9(15)
F3B C1 C2 C3 -170.4(7)
F5A C1 C2 C3 96.8(9)
C2A C1 C2 F5A -70.6(19)
F4A C1 C2 F5A -86.2(10)
C1A C1 C2 F5A 128.7(10)
F1 C1 C2 F5A -23.6(10)
F2 C1 C2 F5A -149.7(14)
F3B C1 C2 F5A 92.8(7)
C2A C1 C2 F4B 167(2)
F4A C1 C2 F4B 151.3(9)
C1A C1 C2 F4B 6.2(8)
F1 C1 C2 F4B -146.1(10)
F2 C1 C2 F4B 87.8(13)
F3B C1 C2 F4B -29.7(10)
F5A C1 C2 F4B -122.5(9)
F5 F5A C2 C2A 177.3(17)
F1 F5A C2 C2A -17.9(14)
C1 F5A C2 C2A -36.7(14)
C2A F5A C2 F5 -177.3(17)
F1 F5A C2 F5 164.8(8)
C1 F5A C2 F5 146.1(10)
F5 F5A C2 C1A -106.5(11)
C2A F5A C2 C1A 76.3(16)
F1 F5A C2 C1A 58.4(10)
C1 F5A C2 C1A 39.6(9)
F5 F5A C2 C1 -146.1(10)
C2A F5A C2 C1 36.7(14)
F1 F5A C2 C1 18.8(8)
F5 F5A C2 C3 100.0(11)
C2A F5A C2 C3 -77.3(15)
F1 F5A C2 C3 -95.2(9)
C1 F5A C2 C3 -114.0(13)
F5 F5A C2 F4B -55.9(12)
C2A F5A C2 F4B 127(2)
F1 F5A C2 F4B 108.9(12)
C1 F5A C2 F4B 90.2(13)
C1A F4B C2 C2A 4(2)
C1A F4B C2 F5 -112.7(11)
C1A F4B C2 C1 -6.4(9)
C1A F4B C2 C3 130.5(14)
C1A F4B C2 F5A -78.1(14)
F5 C2 C2A C1 95.2(18)
C1A C2 C2A C1 -15.2(19)
C3 C2 C2A C1 -156.9(16)
F5A C2 C2A C1 93.3(18)
F4B C2 C2A C1 -18(3)
F5 C2 C2A F4A 157(7)
C1A C2 C2A F4A 47(7)
C1 C2 C2A F4A 62(7)
C3 C2 C2A F4A -95(7)
F5A C2 C2A F4A 156(8)
F4B C2 C2A F4A 44(9)
F5 C2 C2A F5A 1.9(12)
C1A C2 C2A F5A -108.5(9)
C1 C2 C2A F5A -93.3(18)
C3 C2 C2A F5A 109.8(7)
F4B C2 C2A F5A -111.4(19)
F5 C2 C2A C1A 110.4(12)
C1 C2 C2A C1A 15.2(19)
C3 C2 C2A C1A -141.7(9)
F5A C2 C2A C1A 108.5(9)
F4B C2 C2A C1A -2.9(17)
F5 C2 C2A F1 30(3)
C1A C2 C2A F1 -80(2)
C1 C2 C2A F1 -65(2)
C3 C2 C2A F1 138(2)
F5A C2 C2A F1 28(2)
F4B C2 C2A F1 -83(3)
F5 C2 C2A C3 -107.9(11)
C1A C2 C2A C3 141.7(9)
C1 C2 C2A C3 156.9(16)
F5A C2 C2A C3 -109.8(7)
F4B C2 C2A C3 139(2)
C1A C2 C2A F5 -110.4(12)
C1 C2 C2A F5 -95.2(18)
C3 C2 C2A F5 107.9(11)
F5A C2 C2A F5 -1.9(12)
F4B C2 C2A F5 -113(2)
F5 C2 C2A F2 145.7(11)
C1A C2 C2A F2 35.3(16)
C1 C2 C2A F2 50.5(14)
C3 C2 C2A F2 -106.4(14)
F5A C2 C2A F2 143.8(18)
F4B C2 C2A F2 32(3)
F4A C1 C2A C2 164.8(19)
C1A C1 C2A C2 16(2)
F1 C1 C2A C2 -137.3(18)
F2 C1 C2A C2 112(2)
F3B C1 C2A C2 -22(3)
F5A C1 C2A C2 -87.8(19)
C1A C1 C2A F4A -148.3(11)
F1 C1 C2A F4A 57.9(8)
F2 C1 C2A F4A -52.9(10)
F3B C1 C2A F4A 173.4(19)
C2 C1 C2A F4A -164.8(19)
F5A C1 C2A F4A 107.4(10)
F4A C1 C2A F5A -107.4(10)
C1A C1 C2A F5A 104.3(11)
F1 C1 C2A F5A -49.5(11)
F2 C1 C2A F5A -160.3(11)
F3B C1 C2A F5A 66.0(19)
C2 C1 C2A F5A 87.8(19)
F4A C1 C2A C1A 148.3(11)
F1 C1 C2A C1A -153.8(13)
F2 C1 C2A C1A 95.4(13)
F3B C1 C2A C1A -38.3(14)
C2 C1 C2A C1A -16(2)
F5A C1 C2A C1A -104.3(11)
F4A C1 C2A F1 -57.9(8)
C1A C1 C2A F1 153.8(13)
F2 C1 C2A F1 -110.8(16)
F3B C1 C2A F1 115.5(18)
C2 C1 C2A F1 137.3(18)
F5A C1 C2A F1 49.5(11)
F4A C1 C2A C3 79(5)
C1A C1 C2A C3 -70(5)
F1 C1 C2A C3 137(5)
F2 C1 C2A C3 26(6)
F3B C1 C2A C3 -108(4)
C2 C1 C2A C3 -86(5)
F5A C1 C2A C3 -174(5)
F4A C1 C2A F5 -142.1(11)
C1A C1 C2A F5 69.6(12)
F1 C1 C2A F5 -84.1(13)
F2 C1 C2A F5 165.0(10)
F3B C1 C2A F5 31(2)
C2 C1 C2A F5 53.1(16)
F5A C1 C2A F5 -34.6(6)
F4A C1 C2A F2 52.9(10)
C1A C1 C2A F2 -95.4(13)
F1 C1 C2A F2 110.8(16)
F3B C1 C2A F2 -134(2)
C2 C1 C2A F2 -112(2)
F5A C1 C2A F2 160.3(11)
C1 F4A C2A C2 -70(7)
F1 F4A C2A C2 -139(7)
F2 F4A C2A C2 -15(8)
F1 F4A C2A C1 -69.0(11)
F2 F4A C2A C1 55.2(12)
C1 F4A C2A F5A 84.5(13)
F1 F4A C2A F5A 15.5(9)
F2 F4A C2A F5A 139.8(9)
C1 F4A C2A C1A -26.9(11)
F1 F4A C2A C1A -95.9(10)
F2 F4A C2A C1A 28.3(10)
C1 F4A C2A F1 69.0(11)
F2 F4A C2A F1 124.2(7)
C1 F4A C2A C3 -157.3(16)
F1 F4A C2A C3 133.7(9)
F2 F4A C2A C3 -102.0(9)
C1 F4A C2A F5 80.5(19)
F1 F4A C2A F5 11.5(17)
F2 F4A C2A F5 135.8(16)
C1 F4A C2A F2 -55.2(12)
F1 F4A C2A F2 -124.2(7)
F5 F5A C2A C2 -2.4(14)
F1 F5A C2A C2 160.9(15)
C1 F5A C2A C2 117(2)
F5 F5A C2A C1 -118.9(15)
C2 F5A C2A C1 -117(2)
F1 F5A C2A C1 44.4(13)
F5 F5A C2A F4A -176.2(9)
C2 F5A C2A F4A -174(2)
F1 F5A C2A F4A -12.9(7)
C1 F5A C2A F4A -57.3(13)
F5 F5A C2A C1A -63.3(11)
C2 F5A C2A C1A -60.9(15)
F1 F5A C2A C1A 100.0(10)
C1 F5A C2A C1A 55.6(13)
F5 F5A C2A F1 -163.3(7)
C2 F5A C2A F1 -160.9(15)
C1 F5A C2A F1 -44.4(13)
F5 F5A C2A C3 58.9(9)
C2 F5A C2A C3 61.3(12)
F1 F5A C2A C3 -137.9(10)
C1 F5A C2A C3 178(2)
C2 F5A C2A F5 2.4(14)
F1 F5A C2A F5 163.3(7)
C1 F5A C2A F5 118.9(15)
F5 F5A C2A F2 -138.2(14)
C2 F5A C2A F2 -136(2)
F1 F5A C2A F2 25.1(13)
C1 F5A C2A F2 -19.3(11)
F4B C1A C2A C2 2.6(15)
C1 C1A C2A C2 -164(2)
F3B C1A C2A C2 -131.0(15)
F1A C1A C2A C2 114.7(16)
F4B C1A C2A C1 166.1(15)
F3B C1A C2A C1 32.5(12)
F1A C1A C2A C1 -81.8(14)
C2 C1A C2A C1 164(2)
F4B C1A C2A F4A -166.4(9)
C1 C1A C2A F4A 27.5(11)
F3B C1A C2A F4A 60.0(10)
F1A C1A C2A F4A -54.3(14)
C2 C1A C2A F4A -169.0(19)
F4B C1A C2A F5A 80.3(12)
C1 C1A C2A F5A -85.8(15)
F3B C1A C2A F5A -53.3(11)
F1A C1A C2A F5A -167.6(10)
C2 C1A C2A F5A 77.7(14)
F4B C1A C2A F1 144.3(9)
C1 C1A C2A F1 -21.8(11)
F3B C1A C2A F1 10.7(10)
F1A C1A C2A F1 -103.5(11)
C2 C1A C2A F1 141.7(17)
F4B C1A C2A C3 -35.4(12)
C1 C1A C2A C3 158.5(16)
F3B C1A C2A C3 -169.0(8)
F1A C1A C2A C3 76.8(12)
C2 C1A C2A C3 -38.0(12)
F4B C1A C2A F5 47.4(9)
C1 C1A C2A F5 -118.7(14)
F3B C1A C2A F5 -86.2(8)
F1A C1A C2A F5 159.5(9)
C2 C1A C2A F5 44.8(12)
F4B C1A C2A F2 -146.4(9)
C1 C1A C2A F2 47.4(11)
F3B C1A C2A F2 79.9(7)
F1A C1A C2A F2 -34.3(9)
C2 C1A C2A F2 -149.1(16)
F4A F1 C2A C2 164(3)
C1 F1 C2A C2 88(3)
F5A F1 C2A C2 -33(2)
F4A F1 C2A C1 76.3(13)
F5A F1 C2A C1 -120.6(15)
C1 F1 C2A F4A -76.3(13)
F5A F1 C2A F4A 163.1(10)
F4A F1 C2A F5A -163.1(10)
C1 F1 C2A F5A 120.6(15)
F4A F1 C2A C1A 98.5(9)
C1 F1 C2A C1A 22.2(12)
F5A F1 C2A C1A -98.3(9)
F4A F1 C2A C3 -81.9(14)
C1 F1 C2A C3 -158(2)
F5A F1 C2A C3 81.2(13)
F4A F1 C2A F5 -173.3(10)
C1 F1 C2A F5 110.4(15)
F5A F1 C2A F5 -10.1(4)
F4A F1 C2A F2 34.7(5)
C1 F1 C2A F2 -41.6(12)
F5A F1 C2A F2 -162.1(9)
F5A F5 C2A C2 176.8(19)
F5A F5 C2A C1 69.1(15)
C2 F5 C2A C1 -108(2)
F5A F5 C2A F4A 6.3(15)
C2 F5 C2A F4A -171(3)
C2 F5 C2A F5A -176.8(19)
F5A F5 C2A C1A 119.9(11)
C2 F5 C2A C1A -56.9(16)
F5A F5 C2A F1 14.8(6)
C2 F5 C2A F1 -162.0(19)
F5A F5 C2A C3 -124.2(9)
C2 F5 C2A C3 58.9(15)
F5A F5 C2A F2 91(2)
C2 F5 C2A F2 -85(3)
F4A F2 C2A C2 176(2)
C1 F2 C2A C2 -95(3)
F1A F2 C2A C2 -9.6(19)
F4A F2 C2A C1 -89.5(17)
F1A F2 C2A C1 85.3(16)
C1 F2 C2A F4A 89.5(17)
F1A F2 C2A F4A 174.8(8)
F4A F2 C2A F5A -61.1(15)
C1 F2 C2A F5A 28.4(16)
F1A F2 C2A F5A 113.7(15)
F4A F2 C2A C1A -150.9(11)
C1 F2 C2A C1A -61.4(16)
F1A F2 C2A C1A 23.9(7)
F4A F2 C2A F1 -38.6(6)
C1 F2 C2A F1 50.9(15)
F1A F2 C2A F1 136.2(6)
F4A F2 C2A C3 100.4(11)
C1 F2 C2A C3 -170(2)
F1A F2 C2A C3 -84.8(9)
F4A F2 C2A F5 -120(2)
C1 F2 C2A F5 -31(2)
F1A F2 C2A F5 54(2)
C2A C2 C3 O1 -150.3(13)
F5 C2 C3 O1 -46.5(11)
C1A C2 C3 O1 132(2)
C1 C2 C3 O1 -164.5(9)
F5A C2 C3 O1 -91.4(9)
F4B C2 C3 O1 64.4(11)
C2A C2 C3 C6 -36.6(16)
F5 C2 C3 C6 67.2(14)
C1A C2 C3 C6 -114.4(18)
C1 C2 C3 C6 -50.8(12)
F5A C2 C3 C6 22.3(14)
F4B C2 C3 C6 178.1(7)
C2A C2 C3 C4 101.2(13)
F5 C2 C3 C4 -154.9(9)
C1A C2 C3 C4 23(2)
C1 C2 C3 C4 87.0(10)
F5A C2 C3 C4 160.1(8)
F4B C2 C3 C4 -44.1(14)
F5 C2 C3 C2A 103.8(15)
C1A C2 C3 C2A -78(2)
C1 C2 C3 C2A -14.2(11)
F5A C2 C3 C2A 58.9(12)
F4B C2 C3 C2A -145(2)
C2 C2A C3 O1 34.3(15)
C1 C2A C3 O1 131(5)
F4A C2A C3 O1 -161.8(8)
F5A C2A C3 O1 -42.8(12)
C1A C2A C3 O1 72.0(10)
F1 C2A C3 O1 -107.5(13)
F5 C2A C3 O1 -11.4(8)
F2 C2A C3 O1 150.6(7)
C1 C2A C3 C2 97(5)
F4A C2A C3 C2 164(2)
F5A C2A C3 C2 -77.1(13)
C1A C2A C3 C2 37.7(12)
F1 C2A C3 C2 -142(2)
F5 C2A C3 C2 -45.7(11)
F2 C2A C3 C2 116.3(18)
C2 C2A C3 C6 151.0(13)
C1 C2A C3 C6 -112(5)
F4A C2A C3 C6 -45.1(10)
F5A C2A C3 C6 73.9(10)
C1A C2A C3 C6 -171.2(8)
F1 C2A C3 C6 9.2(14)
F5 C2A C3 C6 105.3(6)
F2 C2A C3 C6 -92.7(9)
C2 C2A C3 C4 -90.1(13)
C1 C2A C3 C4 7(5)
F4A C2A C3 C4 73.7(11)
F5A C2A C3 C4 -167.2(8)
C1A C2A C3 C4 -52.4(11)
F1 C2A C3 C4 128.1(12)
F5 C2A C3 C4 -135.9(6)
F2 C2A C3 C4 26.2(12)
O1 C3 C4 F6 -164.5(4)
C2 C3 C4 F6 -64.8(9)
C6 C3 C4 F6 80.5(6)
C2A C3 C4 F6 -33.5(8)
O1 C3 C4 F7 -48.4(6)
C2 C3 C4 F7 51.2(10)
C6 C3 C4 F7 -163.4(5)
C2A C3 C4 F7 82.6(8)
O1 C3 C4 C5 72.1(6)
C2 C3 C4 C5 171.7(8)
C6 C3 C4 C5 -42.9(8)
C2A C3 C4 C5 -156.9(7)
F6 C4 C5 F9 -50.3(6)
F7 C4 C5 F9 -164.4(4)
C3 C4 C5 F9 74.8(7)
F6 C4 C5 F8 -172.4(5)
F7 C4 C5 F8 73.5(6)
C3 C4 C5 F8 -47.3(7)
F6 C4 C5 F10 68.0(6)
F7 C4 C5 F10 -46.1(6)
C3 C4 C5 F10 -166.9(5)
C7 O2 C6 C3 -161.1(5)
C7 O2 C6 C8 -33.9(6)
O1 C3 C6 O2 -178.1(5)
C2 C3 C6 O2 74.2(9)
C4 C3 C6 O2 -63.1(6)
C2A C3 C6 O2 56.8(6)
O1 C3 C6 C8 66.6(6)
C2 C3 C6 C8 -41.1(10)
C4 C3 C6 C8 -178.5(5)
C2A C3 C6 C8 -58.6(7)
C6 O2 C7 O3 16.5(7)
C6 O2 C7 C15 -99.9(5)
C6 O2 C7 C14 134.7(5)
C8 O3 C7 O2 10.5(7)
C8 O3 C7 C15 128.3(5)
C8 O3 C7 C14 -106.0(6)
C7 O3 C8 C6 -29.9(6)
C7 O3 C8 C9 -158.6(5)
O2 C6 C8 O3 38.9(5)
C3 C6 C8 O3 157.6(5)
O2 C6 C8 C9 160.3(5)
C3 C6 C8 C9 -81.0(7)
O3 C8 C9 O4 -176.8(5)
C6 C8 C9 O4 66.2(6)
O3 C8 C9 C10 -60.8(6)
C6 C8 C9 C10 -177.7(5)
O3 C8 C9 C12 64.4(6)
C6 C8 C9 C12 -52.5(7)
O4 C9 C10 F12 -164.7(4)
C8 C9 C10 F12 78.7(5)
C12 C9 C10 F12 -47.0(6)
O4 C9 C10 F11 -47.8(6)
C8 C9 C10 F11 -164.4(5)
C12 C9 C10 F11 69.9(5)
O4 C9 C10 C11 72.1(8)
C8 C9 C10 C11 -44.4(9)
C12 C9 C10 C11 -170.1(7)
F13A F13 C11 F14A -164(2)
F13A F13 C11 F15 76(2)
F14A F13 C11 F15 -119.5(10)
F13A F13 C11 F15A 98(2)
F14A F13 C11 F15A -97.3(12)
F13A F13 C11 C10 -42(2)
F14A F13 C11 C10 122.1(11)
F13A F13 C11 F14 -161.1(18)
F14A F13 C11 F14 3.3(8)
F14A F13 C11 F13A 164(2)
F14 F14A C11 F13 173.6(15)
F14 F14A C11 F15 -96(2)
F13 F14A C11 F15 90.8(15)
F14 F14A C11 F15A -70.2(17)
F13 F14A C11 F15A 116.2(12)
F14 F14A C11 C10 54.0(19)
F13 F14A C11 C10 -119.6(14)
F13 F14A C11 F14 -173.6(15)
F14 F14A C11 F13A 167.4(13)
F13 F14A C11 F13A -6.2(8)
F15A F15 C11 F13 138(2)
F15A F15 C11 F14A 58(3)
F15A F15 C11 C10 -95(2)
F15A F15 C11 F14 25(3)
F15A F15 C11 F13A 160(2)
F15 F15A C11 F13 -49(3)
F15 F15A C11 F14A -131(2)
F15 F15A C11 C10 96(3)
F15 F15A C11 F14 -159(2)
F15 F15A C11 F13A -23(3)
F12 C10 C11 F13 -164.7(10)
F11 C10 C11 F13 82.2(11)
C9 C10 C11 F13 -39.1(14)
F12 C10 C11 F14A -69.0(14)
F11 C10 C11 F14A 177.9(13)
C9 C10 C11 F14A 56.6(17)
F12 C10 C11 F15 83.3(11)
F11 C10 C11 F15 -29.8(13)
C9 C10 C11 F15 -151.1(9)
F12 C10 C11 F15A 51.9(11)
F11 C10 C11 F15A -61.2(11)
C9 C10 C11 F15A 177.5(8)
F12 C10 C11 F14 -45.0(7)
F11 C10 C11 F14 -158.1(6)
C9 C10 C11 F14 80.6(9)
F12 C10 C11 F13A 179.4(6)
F11 C10 C11 F13A 66.3(7)
C9 C10 C11 F13A -55.1(9)
F14A F14 C11 F13 -6.5(16)
F14A F14 C11 F15 101.3(18)
F14A F14 C11 F15A 113.1(16)
F14A F14 C11 C10 -136.1(15)
F14A F14 C11 F13A -15.9(17)
F13 F13A C11 F14A 15(2)
F13 F13A C11 F15 -106(2)
F13 F13A C11 F15A -95(2)
F13 F13A C11 C10 144(2)
F13 F13A C11 F14 23(2)
O4 C9 C12 F17 -165.7(4)
C10 C9 C12 F17 77.3(5)
C8 C9 C12 F17 -47.3(6)
O4 C9 C12 F16 -49.8(5)
C10 C9 C12 F16 -166.7(4)
C8 C9 C12 F16 68.7(5)
O4 C9 C12 C13 68.7(6)
C10 C9 C12 C13 -48.3(6)
C8 C9 C12 C13 -172.9(5)
F17 C12 C13 F18 -56.8(6)
F16 C12 C13 F18 -169.9(5)
C9 C12 C13 F18 71.1(7)
F17 C12 C13 F20 62.7(6)
F16 C12 C13 F20 -50.5(6)
C9 C12 C13 F20 -169.4(5)
F17 C12 C13 F19 -179.6(5)
F16 C12 C13 F19 67.2(6)
C9 C12 C13 F19 -51.7(7)
C16A F22A F24 F23A -77(2)
C16A F22A F24 C17 56.8(17)
C16A F23A F24 F22A 88(2)
C16A F23A F24 C17 -47.5(17)
C16 F23 F24A F22 43.2(7)
C16 F23 F24A C17 -49.5(7)
C16 F22 F24A F23 -53.8(10)
C16 F22 F24A C17 51.0(8)
F22 F24A C16 F23 -126.3(8)
C17 F24A C16 F23 119.9(7)
F23 F24A C16 F22 126.3(8)
C17 F24A C16 F22 -113.8(7)
F23 F24A C16 F21 21(5)
F22 F24A C16 F21 -105(5)
C17 F24A C16 F21 141(5)
F23 F24A C16 C17 -119.9(7)
F22 F24A C16 C17 113.8(7)
F23 F24A C16 C16A -152.5(13)
F22 F24A C16 C16A 81.3(13)
C17 F24A C16 C16A -32.6(12)
F24A F23 C16 F22 -59.4(10)
F24A F23 C16 F21 -175.4(12)
F24A F23 C16 C17 64.0(9)
F24A F23 C16 C16A 77(3)
F24A F22 C16 F23 43.2(8)
F24A F22 C16 F21 168.8(13)
F24A F22 C16 C17 -77.5(10)
F24A F22 C16 C16A -120.1(12)
C16A F21 C16 F24A -174(6)
C16A F21 C16 F23 -155.5(13)
C16A F21 C16 F22 82.6(11)
C16A F21 C16 C17 -34.8(10)
F22A F24 C16A C17 102.4(14)
F23A F24 C16A C17 -117.9(15)
F23A F24 C16A F22A 139.6(10)
C17 F24 C16A F22A -102.4(14)
F22A F24 C16A F23A -139.6(10)
C17 F24 C16A F23A 117.9(15)
F22A F24 C16A C16 116(5)
F23A F24 C16A C16 -104(5)
C17 F24 C16A C16 14(4)
F22A F24 C16A F21 -9(5)
F23A F24 C16A F21 130(5)
C17 F24 C16A F21 -112(5)
F24 F22A C16A C17 -81.2(19)
F24 F22A C16A F23A 39.6(13)
F24 F22A C16A C16 -136(4)
F24 F22A C16A F21 175(3)
F24 F23A C16A C17 82(2)
F24 F23A C16A F22A -25.9(9)
F24 F23A C16A C16 151(3)
F24 F23A C16A F21 -154(3)
F24A C16 C16A F24 29(6)
F23 C16 C16A F24 -32(7)
F22 C16 C16A F24 108(5)
F21 C16 C16A F24 -149(5)
C17 C16 C16A F24 -16(5)
F24A C16 C16A C17 45.0(15)
F23 C16 C16A C17 -16(3)
F22 C16 C16A C17 123.7(11)
F21 C16 C16A C17 -133.6(11)
F24A C16 C16A F22A 111(3)
F23 C16 C16A F22A 49(5)
F22 C16 C16A F22A -171(3)
F21 C16 C16A F22A -68(3)
C17 C16 C16A F22A 66(3)
F24A C16 C16A F23A -65(2)
F23 C16 C16A F23A -126(3)
F22 C16 C16A F23A 13.8(15)
F21 C16 C16A F23A 116.5(16)
C17 C16 C16A F23A -109.9(18)
F24A C16 C16A F21 178.7(13)
F23 C16 C16A F21 117(3)
F22 C16 C16A F21 -102.7(7)
C17 C16 C16A F21 133.6(11)
C16 F21 C16A F24 150(5)
C16 F21 C16A C17 40.6(11)
C16 F21 C16A F22A 143.9(18)
C16 F21 C16A F23A -90.7(19)
F24 C16A C17 F25 -92.5(18)
F22A C16A C17 F25 -52.2(16)
F23A C16A C17 F25 -163.3(15)
C16 C16A C17 F25 94.6(9)
F21 C16A C17 F25 61.1(14)
F24 C16A C17 C16 173(2)
F22A C16A C17 C16 -146.8(16)
F23A C16A C17 C16 102(2)
F21 C16A C17 C16 -33.5(9)
F22A C16A C17 F24 40.3(13)
F23A C16A C17 F24 -71(2)
C16 C16A C17 F24 -173(2)
F21 C16A C17 F24 154(2)
F24 C16A C17 C18 47(3)
F22A C16A C17 C18 87.4(19)
F23A C16A C17 C18 -24(3)
C16 C16A C17 C18 -125.8(16)
F21 C16A C17 C18 -159.3(11)
F24 C16A C17 F24A 148.6(16)
F22A C16A C17 F24A -171.1(11)
F23A C16A C17 F24A 78(2)
C16 C16A C17 F24A -24.3(8)
F21 C16A C17 F24A -57.8(12)
F24A C16 C17 C16A -141.3(14)
F23 C16 C17 C16A 173.0(14)
F22 C16 C17 C16A -63.6(14)
F21 C16 C17 C16A 46.1(13)
F24A C16 C17 F25 113.5(9)
F23 C16 C17 F25 67.9(10)
F22 C16 C17 F25 -168.8(9)
F21 C16 C17 F25 -59.0(9)
C16A C16 C17 F25 -105.2(13)
F24A C16 C17 F24 -137.3(8)
F23 C16 C17 F24 177.1(7)
F22 C16 C17 F24 -59.6(10)
F21 C16 C17 F24 50.2(8)
C16A C16 C17 F24 4.1(12)
F24A C16 C17 C18 -6.5(11)
F23 C16 C17 C18 -52.1(11)
F22 C16 C17 C18 71.2(11)
F21 C16 C17 C18 -179.0(7)
C16A C16 C17 C18 134.8(13)
F23 C16 C17 F24A -45.7(8)
F22 C16 C17 F24A 77.7(11)
F21 C16 C17 F24A -172.5(12)
C16A C16 C17 F24A 141.3(14)
F22A F24 C17 C16A -93(2)
F23A F24 C17 C16A 59(2)
C16A F24 C17 F25 98(2)
F22A F24 C17 F25 5.1(10)
F23A F24 C17 F25 157.3(6)
C16A F24 C17 C16 -7(2)
F22A F24 C17 C16 -99.9(10)
F23A F24 C17 C16 52.4(8)
C16A F24 C17 C18 -148(2)
F22A F24 C17 C18 118.8(10)
F23A F24 C17 C18 -89.0(7)
C16A F24 C17 F24A -41(2)
F22A F24 C17 F24A -134.1(11)
F23A F24 C17 F24A 18.1(10)
F23 F24A C17 C16A 95.4(14)
C16 F24A C17 C16A 36.3(13)
F22 F24A C17 C16A -11.7(12)
F23 F24A C17 F25 -19.6(11)
C16 F24A C17 F25 -78.7(9)
F22 F24A C17 F25 -126.7(6)
F23 F24A C17 C16 59.0(9)
F22 F24A C17 C16 -48.0(7)
F23 F24A C17 F24 117.3(10)
C16 F24A C17 F24 58.3(11)
F22 F24A C17 F24 10.3(9)
F23 F24A C17 C18 -126.0(9)
C16 F24A C17 C18 175.0(8)
F22 F24A C17 C18 127.0(5)
C16A C17 C18 O5 175.1(19)
F25 C17 C18 O5 -44.7(8)
C16 C17 C18 O5 73.4(8)
F24 C17 C18 O5 -158.9(5)
F24A C17 C18 O5 69.2(5)
C16A C17 C18 C26 -67(2)
F25 C17 C18 C26 73.2(8)
C16 C17 C18 C26 -168.8(7)
F24 C17 C18 C26 -41.1(7)
F24A C17 C18 C26 -172.9(5)
C16A C17 C18 C29 58(2)
F25 C17 C18 C29 -161.6(6)
C16 C17 C18 C29 -43.5(9)
F24 C17 C18 C29 84.2(7)
F24A C17 C18 C29 -47.7(6)
O6 C19 C20 F26 -167.5(4)
C24 C19 C20 F26 -48.1(6)
C22 C19 C20 F26 77.1(6)
O6 C19 C20 F27 -52.1(6)
C24 C19 C20 F27 67.3(6)
C22 C19 C20 F27 -167.6(5)
O6 C19 C20 C21 64.6(7)
C24 C19 C20 C21 -175.9(5)
C22 C19 C20 C21 -50.8(7)
F26 C20 C21 F29 -178.5(5)
F27 C20 C21 F29 69.5(7)
C19 C20 C21 F29 -48.3(8)
F26 C20 C21 F30 61.6(7)
F27 C20 C21 F30 -50.4(7)
C19 C20 C21 F30 -168.2(6)
F26 C20 C21 F28 -56.4(7)
F27 C20 C21 F28 -168.5(6)
C19 C20 C21 F28 73.8(8)
O6 C19 C22 F32 -165.3(4)
C24 C19 C22 F32 78.4(6)
C20 C19 C22 F32 -48.0(6)
O6 C19 C22 F31 -47.7(6)
C24 C19 C22 F31 -163.9(4)
C20 C19 C22 F31 69.6(6)
O6 C19 C22 C23 71.1(6)
C24 C19 C22 C23 -45.2(7)
C20 C19 C22 C23 -171.6(6)
F32 C22 C23 F35 -171.8(5)
F31 C22 C23 F35 73.0(6)
C19 C22 C23 F35 -47.1(7)
F32 C22 C23 F33 66.7(7)
F31 C22 C23 F33 -48.5(8)
C19 C22 C23 F33 -168.6(6)
F32 C22 C23 F34 -49.3(8)
F31 C22 C23 F34 -164.5(6)
C19 C22 C23 F34 75.4(9)
C25 O7 C24 C26 -26.9(5)
C25 O7 C24 C19 -156.6(4)
O6 C19 C24 O7 -178.3(4)
C22 C19 C24 O7 -63.4(5)
C20 C19 C24 O7 61.8(5)
O6 C19 C24 C26 63.5(6)
C22 C19 C24 C26 178.4(5)
C20 C19 C24 C26 -56.4(6)
C26 O8 C25 O7 18.1(6)
C26 O8 C25 C28 135.1(5)
C26 O8 C25 C27 -98.5(5)
C24 O7 C25 O8 7.4(6)
C24 O7 C25 C28 -108.9(6)
C24 O7 C25 C27 125.1(5)
C25 O8 C26 C18 -162.4(4)
C25 O8 C26 C24 -33.6(5)
O5 C18 C26 O8 -174.8(4)
C29 C18 C26 O8 -59.5(6)
C17 C18 C26 O8 65.9(5)
O5 C18 C26 C24 68.2(6)
C29 C18 C26 C24 -176.4(5)
C17 C18 C26 C24 -51.0(6)
O7 C24 C26 O8 36.7(5)
C19 C24 C26 O8 158.8(4)
O7 C24 C26 C18 157.3(5)
C19 C24 C26 C18 -80.7(6)
O5 C18 C29 F37 -48.5(7)
C26 C18 C29 F37 -163.9(6)
C17 C18 C29 F37 69.8(8)
O5 C18 C29 F36 -166.0(5)
C26 C18 C29 F36 78.6(6)
C17 C18 C29 F36 -47.7(7)
O5 C18 C29 C30 70.4(7)
C26 C18 C29 C30 -45.0(8)
C17 C18 C29 C30 -171.2(6)
F37 C29 C30 F40 71.3(7)
F36 C29 C30 F40 -174.5(6)
C18 C29 C30 F40 -48.9(8)
F37 C29 C30 F39 -49.6(7)
F36 C29 C30 F39 64.5(7)
C18 C29 C30 F39 -169.8(6)
F37 C29 C30 F38 -167.0(5)
F36 C29 C30 F38 -52.9(7)
C18 C29 C30 F38 72.8(8)
